data_7206235
loop_
_publ_author_name
'SeethaLekshmi, Sunil'
'Guru Row, T. N.'

_publ_section_title
;
 Propensity of formation of zipper architecture vs. Lincoln log
 arrangement in solvated molecular complexes of melamine with
 hydroxybenzoic acids
;
_journal_issue 15
_journal_name_full CrystEngComm
_journal_page_first 4886
_journal_paper_doi 10.1039/c1ce05179b
_journal_volume 13
_journal_year 2011
_chemical_formula_moiety
;
2(C7 H6 O4), 2(C3 H6 N6), 2(C3 H7 N O), 2(H2 O)
;
_chemical_formula_sum 'C13 H18 N7 O6'
_chemical_formula_weight 368.34
_chemical_name_systematic
;
?
;
_space_group_IT_number 15
_symmetry_cell_setting monoclinic
_symmetry_space_group_name_Hall '-C 2yc'
_symmetry_space_group_name_H-M 'C 1 2/c 1'
_atom_sites_solution_hydrogens geom
_atom_sites_solution_primary direct
_atom_sites_solution_secondary difmap
_audit_creation_method SHELXL-97
_cell_angle_alpha 90.000(5)
_cell_angle_beta 99.437(5)
_cell_angle_gamma 90.000(5)
_cell_formula_units_Z 16
_cell_length_a 38.011(5)
_cell_length_b 9.212(5)
_cell_length_c 20.430(5)
_cell_measurement_reflns_used 8448
_cell_measurement_temperature 298(2)
_cell_measurement_theta_max 29.3352
_cell_measurement_theta_min 2.4426
_cell_volume 7057(4)
_computing_cell_refinement 'CrysAlisPro CCD (Oxford Diffraction, 2009)'
_computing_data_collection 'CrysAlisPro CCD (Oxford Diffraction, 2009)'
_computing_data_reduction 'CrysAlisPro RED (Oxford Diffraction, 2009)'
_computing_molecular_graphics 'XP Suite SHELXTL'
_computing_structure_refinement 'SHELXTL (Sheldrick, 1997)'
_computing_structure_solution 'SHELXTL (Sheldrick, 1990)'
_diffrn_ambient_temperature 298(2)
_diffrn_measured_fraction_theta_full 1.000
_diffrn_measured_fraction_theta_max 1.000
_diffrn_measurement_device_type 'Oxford Xcalibur,Eos(Nova) CCD detector'
_diffrn_measurement_method '\w scan'
_diffrn_radiation_monochromator graphite
_diffrn_radiation_source 'fine-focus sealed tube'
_diffrn_radiation_type MoK\a
_diffrn_radiation_wavelength 0.71073
_diffrn_reflns_av_R_equivalents 0.0515
_diffrn_reflns_av_sigmaI/netI 0.0647
_diffrn_reflns_limit_h_max 45
_diffrn_reflns_limit_h_min -45
_diffrn_reflns_limit_k_max 11
_diffrn_reflns_limit_k_min -11
_diffrn_reflns_limit_l_max 24
_diffrn_reflns_limit_l_min -24
_diffrn_reflns_number 34754
_diffrn_reflns_theta_full 25.24
_diffrn_reflns_theta_max 25.24
_diffrn_reflns_theta_min 2.13
_exptl_absorpt_coefficient_mu 0.112
_exptl_absorpt_correction_T_max 0.9900
_exptl_absorpt_correction_T_min 0.9813
_exptl_absorpt_correction_type multi-scan
_exptl_absorpt_process_details 'CrysAlis RED (Oxford Diffraction,2009)'
_exptl_crystal_colour Colorless
_exptl_crystal_density_diffrn 1.387
_exptl_crystal_density_method 'not measured'
_exptl_crystal_description Needle
_exptl_crystal_F_000 3088
_exptl_crystal_size_max 0.17
_exptl_crystal_size_mid 0.14
_exptl_crystal_size_min 0.09
_refine_diff_density_max 0.892
_refine_diff_density_min -0.788
_refine_diff_density_rms 0.070
_refine_ls_extinction_method SHELXL
_refine_ls_goodness_of_fit_ref 0.972
_refine_ls_hydrogen_treatment constr
_refine_ls_matrix_type full
_refine_ls_number_parameters 469
_refine_ls_number_reflns 6376
_refine_ls_number_restraints 0
_refine_ls_restrained_S_all 0.972
_refine_ls_R_factor_all 0.1367
_refine_ls_R_factor_gt 0.0784
_refine_ls_shift/su_max 0.000
_refine_ls_shift/su_mean 0.000
_refine_ls_structure_factor_coef Fsqd
_refine_ls_weighting_details 'calc w=1/[\s^2^(Fo^2^)+(0.1652P)^2^+0.0000P] where P=(Fo^2^+2Fc^2^)/3'
_refine_ls_weighting_scheme calc
_refine_ls_wR_factor_gt 0.2389
_refine_ls_wR_factor_ref 0.2652
_reflns_number_gt 3172
_reflns_number_total 6376
_reflns_threshold_expression >2sigma(I)
_cod_data_source_file c1ce05179b.txt
_cod_data_source_block 3
_cod_depositor_comments
;
The following automatic conversions were performed:

'_symmetry_cell_setting' value 'Monoclinic' changed to 'monoclinic'
according to /home/saulius/struct/CIF-dictionaries/cif_core.dic
dictionary named 'cif_core.dic' version 2.4.1 from
2010-06-29.

'_exptl_absorpt_correction_type' value 'Multi-scan'
changed to 'multi-scan' according to
/home/saulius/struct/CIF-dictionaries/cif_core.dic dictionary named
'cif_core.dic' version 2.4.1 from 2010-06-29.

Automatic conversion script
Id: cif_fix_values 1715 2011-07-08 13:25:40Z adriana 
;
_cod_original_sg_symbol_H-M 'C 2/c'
_cod_database_code 7206235

loop_
_symmetry_equiv_pos_as_xyz
'x, y, z'
'-x, y, -z+1/2'
'x+1/2, y+1/2, z'
'-x+1/2, y+1/2, -z+1/2'
'-x, -y, -z'
'x, -y, z-1/2'
'-x+1/2, -y+1/2, -z'
'x+1/2, -y+1/2, z-1/2'

loop_
_atom_site_label
_atom_site_type_symbol
_atom_site_fract_x
_atom_site_fract_y
_atom_site_fract_z
_atom_site_U_iso_or_equiv
_atom_site_adp_type
_atom_site_occupancy
_atom_site_symmetry_multiplicity
_atom_site_calc_flag
_atom_site_refinement_flags
_atom_site_disorder_assembly
_atom_site_disorder_group
O12 O 0.26117(7) 0.3030(3) 0.22524(13) 0.0469(7) Uani 1 1 d . . .
H12 H 0.2602 0.2589 0.1901 0.070 Uiso 1 1 calc R . .
O15 O 0.37243(8) 0.6948(3) 0.26013(16) 0.0600(9) Uani 1 1 d . . .
H15 H 0.3724 0.7413 0.2944 0.090 Uiso 1 1 calc R . .
O17A O 0.27935(8) 0.2339(3) 0.11702(13) 0.0508(8) Uani 1 1 d . . .
H17A H 0.2784 0.1886 0.0822 0.076 Uiso 1 1 calc R . .
O17B O 0.32711(8) 0.3260(3) 0.08419(14) 0.0572(8) Uani 1 1 d . . .
C11 C 0.31176(10) 0.4098(4) 0.18566(18) 0.0352(9) Uani 1 1 d . . .
C12 C 0.28886(10) 0.3984(4) 0.23220(18) 0.0347(9) Uani 1 1 d . . .
C13 C 0.29364(11) 0.4877(4) 0.28787(19) 0.0447(11) Uani 1 1 d . . .
H13 H 0.2781 0.4816 0.3185 0.054 Uiso 1 1 calc R . .
C14 C 0.32166(11) 0.5859(4) 0.2975(2) 0.0461(11) Uani 1 1 d . . .
H14 H 0.3249 0.6450 0.3349 0.055 Uiso 1 1 calc R . .
C15 C 0.34480(11) 0.5969(4) 0.2524(2) 0.0449(10) Uani 1 1 d . . .
C16 C 0.30620(11) 0.3185(4) 0.12431(18) 0.0369(9) Uani 1 1 d . . .
C38 C 0.33934(10) 0.5104(4) 0.19622(19) 0.0404(10) Uani 1 1 d . . .
H38A H 0.3544 0.5198 0.1650 0.048 Uiso 1 1 calc R . .
O22 O 0.33781(7) 0.3119(3) 0.43080(13) 0.0505(8) Uani 1 1 d . . .
H22 H 0.3378 0.2622 0.3975 0.076 Uiso 1 1 calc R . .
O25 O 0.45595(9) 0.6659(4) 0.48410(19) 0.0863(12) Uani 1 1 d . . .
H25 H 0.4684 0.6622 0.4550 0.129 Uiso 1 1 calc R . .
O27A O 0.36137(8) 0.2189(3) 0.33000(13) 0.0513(8) Uani 1 1 d . . .
H27A H 0.3615 0.1684 0.2970 0.077 Uiso 1 1 calc R . .
O27B O 0.41303(8) 0.2916(3) 0.30458(14) 0.0575(8) Uani 1 1 d . . .
C21 C 0.39293(10) 0.3943(4) 0.39916(19) 0.0400(10) Uani 1 1 d . . .
C22 C 0.36760(10) 0.3974(4) 0.44081(19) 0.0398(10) Uani 1 1 d . . .
C23 C 0.37177(12) 0.4899(5) 0.4949(2) 0.0483(11) Uani 1 1 d . . .
H23 H 0.3547 0.4921 0.5227 0.058 Uiso 1 1 calc R . .
C24 C 0.40108(13) 0.5784(5) 0.5074(2) 0.0595(13) Uani 1 1 d . . .
H24 H 0.4035 0.6410 0.5436 0.071 Uiso 1 1 calc R . .
C25 C 0.42701(12) 0.5768(5) 0.4677(2) 0.0568(12) Uani 1 1 d . . .
C26 C 0.42293(12) 0.4843(5) 0.4133(2) 0.0533(12) Uani 1 1 d . . .
H26 H 0.4403 0.4820 0.3860 0.064 Uiso 1 1 calc R . .
C27 C 0.38923(12) 0.2960(5) 0.3398(2) 0.0442(10) Uani 1 1 d . . .
N31 N 0.39973(9) 0.1415(4) 0.17912(18) 0.0546(10) Uani 1 1 d . . .
H31A H 0.4133 0.1451 0.1494 0.066 Uiso 1 1 calc R . .
H31B H 0.4047 0.1928 0.2146 0.066 Uiso 1 1 calc R . .
N32 N 0.35132(8) 0.0550(3) 0.22020(15) 0.0390(8) Uani 1 1 d . . .
N33 N 0.30449(9) -0.0359(4) 0.26435(15) 0.0455(9) Uani 1 1 d . . .
H33B H 0.2860 -0.0906 0.2626 0.055 Uiso 1 1 calc R . .
H33A H 0.3114 0.0165 0.2989 0.055 Uiso 1 1 calc R . .
N34 N 0.31188(8) -0.1128(3) 0.16057(15) 0.0381(8) Uani 1 1 d . . .
N35 N 0.32410(9) -0.1894(4) 0.06127(16) 0.0469(9) Uani 1 1 d . . .
H35B H 0.3055 -0.2436 0.0580 0.056 Uiso 1 1 calc R . .
H5B H 0.3369 -0.1891 0.0302 0.056 Uiso 1 1 calc R . .
N36 N 0.36270(9) -0.0240(4) 0.11582(16) 0.0463(9) Uani 1 1 d . . .
C31 C 0.37137(11) 0.0576(4) 0.17035(19) 0.0406(10) Uani 1 1 d . . .
C33 C 0.32217(10) -0.0324(4) 0.21434(18) 0.0340(9) Uani 1 1 d . . .
C35 C 0.33317(10) -0.1059(4) 0.11444(18) 0.0366(9) Uani 1 1 d . . .
N41 N 0.27246(9) 0.5046(4) -0.04862(15) 0.0463(9) Uani 1 1 d . . .
H41B H 0.2902 0.5623 -0.0491 0.056 Uiso 1 1 calc R . .
H41A H 0.2667 0.4432 -0.0803 0.056 Uiso 1 1 calc R . .
N42 N 0.26194(8) 0.6031(3) 0.05020(15) 0.0352(8) Uani 1 1 d . . .
N43 N 0.24844(9) 0.6882(3) 0.14728(15) 0.0434(8) Uani 1 1 d . . .
H43B H 0.2357 0.6900 0.1784 0.052 Uiso 1 1 calc R . .
H43A H 0.2665 0.7453 0.1489 0.052 Uiso 1 1 calc R . .
N44 N 0.21176(8) 0.5098(3) 0.09647(14) 0.0375(8) Uani 1 1 d . . .
N45 N 0.17856(9) 0.3264(4) 0.03986(16) 0.0505(9) Uani 1 1 d . . .
H45A H 0.1648 0.3244 0.0693 0.061 Uiso 1 1 calc R . .
H45B H 0.1748 0.2680 0.0066 0.061 Uiso 1 1 calc R . .
N46 N 0.22612(8) 0.4139(3) -0.00260(14) 0.0372(8) Uani 1 1 d . . .
C41 C 0.25389(10) 0.5104(4) 0.00098(18) 0.0352(9) Uani 1 1 d . . .
C43 C 0.24033(10) 0.5974(4) 0.09687(17) 0.0332(9) Uani 1 1 d . . .
C45 C 0.20553(10) 0.4192(4) 0.04572(18) 0.0364(9) Uani 1 1 d . . .
O51 O 0.4992(2) 0.6748(14) 0.0995(5) 0.248(5) Uani 1 1 d . . .
N24 N 0.45654(14) 0.6576(8) 0.1563(3) 0.115(2) Uani 1 1 d . . .
C51 C 0.4815(3) 0.6222(14) 0.1204(4) 0.158(4) Uani 1 1 d . . .
C52 C 0.4372(5) 0.7875(14) 0.1582(9) 0.369(14) Uani 1 1 d . . .
H52B H 0.4473 0.8613 0.1337 0.553 Uiso 1 1 calc R . .
H52A H 0.4384 0.8180 0.2034 0.553 Uiso 1 1 calc R . .
H21C H 0.4128 0.7716 0.1387 0.553 Uiso 1 1 calc R . .
C53 C 0.4435(2) 0.5411(10) 0.1950(6) 0.178(4) Uani 1 1 d . . .
H53A H 0.4566 0.4537 0.1905 0.267 Uiso 1 1 calc R . .
H53B H 0.4186 0.5246 0.1790 0.267 Uiso 1 1 calc R . .
H20C H 0.4466 0.5688 0.2409 0.267 Uiso 1 1 calc R . .
O61 O 0.37586(9) -0.1388(4) 0.37413(16) 0.0656(9) Uani 1 1 d . . .
N83 N 0.42445(15) -0.0102(7) 0.4172(4) 0.115(2) Uani 1 1 d . . .
C61 C 0.4161(6) -0.0754(12) 0.3700(10) 0.42(2) Uani 1 1 d . . .
C62 C 0.45560(17) 0.0572(8) 0.4408(4) 0.125(3) Uani 1 1 d . . .
C63 C 0.4010(3) -0.009(2) 0.4509(16) 0.53(3) Uani 1 1 d . . .
O91 O 0.45878(9) 0.1600(4) 0.09915(18) 0.0816(11) Uani 1 1 d . . .
O90 O 0.48564(11) 0.2859(7) 0.3098(3) 0.153(2) Uani 1 1 d . . .

loop_
_atom_site_aniso_label
_atom_site_aniso_U_11
_atom_site_aniso_U_22
_atom_site_aniso_U_33
_atom_site_aniso_U_23
_atom_site_aniso_U_13
_atom_site_aniso_U_12
O12 0.0569(18) 0.0545(18) 0.0330(15) -0.0050(13) 0.0182(13) -0.0115(15)
O15 0.0575(19) 0.064(2) 0.061(2) -0.0134(16) 0.0173(15) -0.0155(17)
O17A 0.0612(19) 0.0606(19) 0.0333(16) -0.0160(13) 0.0154(14) -0.0072(16)
O17B 0.070(2) 0.067(2) 0.0414(17) -0.0107(15) 0.0294(16) -0.0044(16)
C11 0.043(2) 0.035(2) 0.027(2) 0.0053(16) 0.0075(17) 0.0090(19)
C12 0.042(2) 0.035(2) 0.029(2) 0.0044(17) 0.0108(18) 0.0031(19)
C13 0.058(3) 0.052(3) 0.027(2) -0.0036(19) 0.0177(19) 0.004(2)
C14 0.058(3) 0.048(3) 0.033(2) -0.0060(19) 0.012(2) -0.001(2)
C15 0.046(2) 0.045(2) 0.044(3) 0.000(2) 0.009(2) 0.000(2)
C16 0.045(2) 0.040(2) 0.027(2) 0.0029(17) 0.0103(18) 0.005(2)
C38 0.043(2) 0.045(2) 0.036(2) -0.0001(18) 0.0179(19) -0.001(2)
O22 0.0501(18) 0.0625(19) 0.0428(17) -0.0130(14) 0.0192(14) -0.0087(15)
O25 0.077(2) 0.097(3) 0.091(3) -0.036(2) 0.031(2) -0.042(2)
O27A 0.0559(19) 0.0585(19) 0.0419(17) -0.0157(14) 0.0155(14) -0.0027(16)
O27B 0.0505(18) 0.079(2) 0.0479(18) -0.0189(16) 0.0230(15) -0.0013(16)
C21 0.040(2) 0.047(2) 0.034(2) -0.0032(18) 0.0078(18) 0.004(2)
C22 0.038(2) 0.050(2) 0.033(2) -0.0005(18) 0.0102(18) 0.000(2)
C23 0.049(3) 0.060(3) 0.040(2) -0.011(2) 0.017(2) -0.004(2)
C24 0.067(3) 0.066(3) 0.049(3) -0.021(2) 0.019(2) -0.008(3)
C25 0.056(3) 0.061(3) 0.055(3) -0.013(2) 0.016(2) -0.011(2)
C26 0.048(3) 0.071(3) 0.046(3) -0.007(2) 0.021(2) -0.001(2)
C27 0.045(2) 0.053(3) 0.036(2) -0.002(2) 0.012(2) 0.005(2)
N31 0.053(2) 0.067(2) 0.049(2) -0.0148(18) 0.0222(18) -0.018(2)
N32 0.0382(19) 0.047(2) 0.0341(18) -0.0025(15) 0.0119(15) -0.0002(16)
N33 0.046(2) 0.056(2) 0.0371(19) -0.0100(16) 0.0172(16) -0.0065(17)
N34 0.0389(19) 0.046(2) 0.0301(18) -0.0047(15) 0.0085(15) 0.0013(16)
N35 0.054(2) 0.057(2) 0.0341(19) -0.0139(16) 0.0187(16) -0.0083(18)
N36 0.050(2) 0.055(2) 0.036(2) -0.0074(16) 0.0143(17) -0.0044(18)
C31 0.045(2) 0.041(2) 0.037(2) -0.0012(19) 0.0113(19) 0.005(2)
C33 0.035(2) 0.041(2) 0.027(2) -0.0006(17) 0.0084(17) 0.0064(19)
C35 0.038(2) 0.041(2) 0.031(2) -0.0008(18) 0.0088(18) 0.0010(19)
N41 0.049(2) 0.063(2) 0.0309(19) -0.0106(16) 0.0189(16) -0.0076(18)
N42 0.0398(18) 0.0394(19) 0.0276(17) -0.0007(14) 0.0087(14) 0.0011(15)
N43 0.053(2) 0.049(2) 0.0318(18) -0.0095(16) 0.0150(15) -0.0009(17)
N44 0.0453(19) 0.045(2) 0.0247(17) 0.0010(15) 0.0135(14) 0.0012(17)
N45 0.058(2) 0.059(2) 0.039(2) -0.0085(17) 0.0232(17) -0.013(2)
N46 0.0447(19) 0.0430(19) 0.0265(17) 0.0015(14) 0.0137(15) 0.0019(16)
C41 0.037(2) 0.041(2) 0.029(2) 0.0037(17) 0.0080(17) 0.0096(19)
C43 0.038(2) 0.035(2) 0.027(2) 0.0033(17) 0.0084(17) 0.0096(19)
C45 0.039(2) 0.042(2) 0.029(2) 0.0041(18) 0.0074(18) 0.0041(19)
O51 0.167(7) 0.401(15) 0.207(9) -0.033(8) 0.125(7) 0.022(8)
N24 0.096(4) 0.145(5) 0.119(5) 0.034(4) 0.067(4) 0.023(4)
C51 0.136(8) 0.258(12) 0.092(6) 0.001(6) 0.057(6) -0.072(8)
C52 0.53(3) 0.188(13) 0.48(3) 0.146(16) 0.35(3) 0.169(17)
C53 0.155(8) 0.154(8) 0.251(12) 0.049(8) 0.108(8) 0.025(7)
O61 0.059(2) 0.077(2) 0.062(2) -0.0090(17) 0.0133(17) -0.0054(18)
N83 0.059(3) 0.103(4) 0.166(6) 0.047(4) -0.031(4) -0.021(3)
C61 0.57(3) 0.069(6) 0.45(3) 0.004(10) -0.44(3) -0.012(12)
C62 0.067(4) 0.147(6) 0.148(7) 0.022(5) -0.020(4) -0.040(4)
C63 0.068(6) 0.41(3) 1.08(6) 0.58(4) 0.035(18) 0.014(11)
O91 0.067(2) 0.110(3) 0.073(2) 0.018(2) 0.0254(19) 0.006(2)
O90 0.069(3) 0.284(7) 0.104(4) 0.064(4) 0.014(3) -0.013(4)

loop_
_atom_type_symbol
_atom_type_description
_atom_type_scat_dispersion_real
_atom_type_scat_dispersion_imag
_atom_type_scat_source
C C 0.0033 0.0016 'International Tables Vol C Tables 4.2.6.8 and 6.1.1.4'
H H 0.0000 0.0000 'International Tables Vol C Tables 4.2.6.8 and 6.1.1.4'
N N 0.0061 0.0033 'International Tables Vol C Tables 4.2.6.8 and 6.1.1.4'
O O 0.0106 0.0060 'International Tables Vol C Tables 4.2.6.8 and 6.1.1.4'

loop_
_geom_angle_atom_site_label_1
_geom_angle_atom_site_label_2
_geom_angle_atom_site_label_3
_geom_angle
_geom_angle_site_symmetry_1
_geom_angle_site_symmetry_3
_geom_angle_publ_flag
C12 O12 H12 109.5 . . ?
C15 O15 H15 109.5 . . ?
C16 O17A H17A 109.5 . . ?
C38 C11 C12 119.0(3) . . ?
C38 C11 C16 120.3(3) . . ?
C12 C11 C16 120.7(4) . . ?
O12 C12 C13 117.5(3) . . ?
O12 C12 C11 122.4(3) . . ?
C13 C12 C11 120.0(4) . . ?
C14 C13 C12 119.8(4) . . ?
C14 C13 H13 120.1 . . ?
C12 C13 H13 120.1 . . ?
C15 C14 C13 120.8(4) . . ?
C15 C14 H14 119.6 . . ?
C13 C14 H14 119.6 . . ?
O15 C15 C14 122.1(4) . . ?
O15 C15 C38 118.8(4) . . ?
C14 C15 C38 119.1(4) . . ?
O17B C16 O17A 123.3(4) . . ?
O17B C16 C11 120.5(4) . . ?
O17A C16 C11 116.3(3) . . ?
C15 C38 C11 121.3(4) . . ?
C15 C38 H38A 119.4 . . ?
C11 C38 H38A 119.4 . . ?
C22 O22 H22 109.5 . . ?
C25 O25 H25 109.5 . . ?
C27 O27A H27A 109.5 . . ?
C22 C21 C26 119.0(4) . . ?
C22 C21 C27 121.7(4) . . ?
C26 C21 C27 119.2(4) . . ?
O22 C22 C23 117.2(3) . . ?
O22 C22 C21 122.6(3) . . ?
C23 C22 C21 120.2(4) . . ?
C24 C23 C22 119.9(4) . . ?
C24 C23 H23 120.1 . . ?
C22 C23 H23 120.1 . . ?
C23 C24 C25 121.5(4) . . ?
C23 C24 H24 119.2 . . ?
C25 C24 H24 119.2 . . ?
O25 C25 C24 118.2(4) . . ?
O25 C25 C26 122.9(4) . . ?
C24 C25 C26 118.8(4) . . ?
C25 C26 C21 120.5(4) . . ?
C25 C26 H26 119.7 . . ?
C21 C26 H26 119.7 . . ?
O27B C27 O27A 124.0(4) . . ?
O27B C27 C21 120.4(4) . . ?
O27A C27 C21 115.6(3) . . ?
C31 N31 H31A 120.0 . . ?
C31 N31 H31B 120.0 . . ?
H31A N31 H31B 120.0 . . ?
C33 N32 C31 119.3(3) . . ?
C33 N33 H33B 120.0 . . ?
C33 N33 H33A 120.0 . . ?
H33B N33 H33A 120.0 . . ?
C33 N34 C35 115.1(3) . . ?
C35 N35 H35B 120.0 . . ?
C35 N35 H5B 120.0 . . ?
H35B N35 H5B 120.0 . . ?
C31 N36 C35 114.9(3) . . ?
N31 C31 N36 121.8(4) . . ?
N31 C31 N32 116.9(4) . . ?
N36 C31 N32 121.2(4) . . ?
N33 C33 N34 120.7(4) . . ?
N33 C33 N32 117.4(3) . . ?
N34 C33 N32 121.9(3) . . ?
N35 C35 N34 116.2(3) . . ?
N35 C35 N36 116.3(3) . . ?
N34 C35 N36 127.5(4) . . ?
C41 N41 H41B 120.0 . . ?
C41 N41 H41A 120.0 . . ?
H41B N41 H41A 120.0 . . ?
C41 N42 C43 114.8(3) . . ?
C43 N43 H43B 120.0 . . ?
C43 N43 H43A 120.0 . . ?
H43B N43 H43A 120.0 . . ?
C45 N44 C43 115.0(3) . . ?
C45 N45 H45A 120.0 . . ?
C45 N45 H45B 120.0 . . ?
H45A N45 H45B 120.0 . . ?
C45 N46 C41 117.9(3) . . ?
N42 C41 N41 121.5(4) . . ?
N42 C41 N46 122.8(3) . . ?
N41 C41 N46 115.7(3) . . ?
N43 C43 N44 117.8(3) . . ?
N43 C43 N42 115.6(3) . . ?
N44 C43 N42 126.6(3) . . ?
N44 C45 N45 121.0(3) . . ?
N44 C45 N46 122.9(4) . . ?
N45 C45 N46 116.1(3) . . ?
C51 N24 C52 130.3(9) . . ?
C51 N24 C53 116.9(8) . . ?
C52 N24 C53 112.4(7) . . ?
O51 C51 N24 136.0(15) . . ?
N24 C52 H52B 109.5 . . ?
N24 C52 H52A 109.5 . . ?
H52B C52 H52A 109.5 . . ?
N24 C52 H21C 109.5 . . ?
H52B C52 H21C 109.5 . . ?
H52A C52 H21C 109.5 . . ?
N24 C53 H53A 109.5 . . ?
N24 C53 H53B 109.5 . . ?
H53A C53 H53B 109.5 . . ?
N24 C53 H20C 109.5 . . ?
H53A C53 H20C 109.5 . . ?
H53B C53 H20C 109.5 . . ?
C61 N83 C63 110.9(17) . . ?
C61 N83 C62 130.7(17) . . ?
C63 N83 C62 118.4(17) . . ?
N83 C61 O61 106(2) . . ?
N83 C61 C63 35.9(9) . . ?
O61 C61 C63 70.2(14) . . ?
N83 C63 C61 33.3(10) . . ?

loop_
_geom_bond_atom_site_label_1
_geom_bond_atom_site_label_2
_geom_bond_distance
_geom_bond_site_symmetry_2
_geom_bond_publ_flag
O12 C12 1.361(4) . ?
O12 H12 0.8200 . ?
O15 C15 1.374(5) . ?
O15 H15 0.8200 . ?
O17A C16 1.273(5) . ?
O17A H17A 0.8200 . ?
O17B C16 1.234(4) . ?
C11 C38 1.389(5) . ?
C11 C12 1.394(5) . ?
C11 C16 1.496(5) . ?
C12 C13 1.391(5) . ?
C13 C14 1.386(6) . ?
C13 H13 0.9300 . ?
C14 C15 1.379(5) . ?
C14 H14 0.9300 . ?
C15 C38 1.385(5) . ?
C38 H38A 0.9300 . ?
O22 C22 1.367(5) . ?
O22 H22 0.8200 . ?
O25 C25 1.370(5) . ?
O25 H25 0.8200 . ?
O27A C27 1.264(5) . ?
O27A H27A 0.8200 . ?
O27B C27 1.246(5) . ?
C21 C22 1.386(5) . ?
C21 C26 1.401(6) . ?
C21 C27 1.501(5) . ?
C22 C23 1.384(6) . ?
C23 C24 1.370(6) . ?
C23 H23 0.9300 . ?
C24 C25 1.376(6) . ?
C24 H24 0.9300 . ?
C25 C26 1.389(6) . ?
C26 H26 0.9300 . ?
N31 C31 1.315(5) . ?
N31 H31A 0.8600 . ?
N31 H31B 0.8600 . ?
N32 C33 1.359(5) . ?
N32 C31 1.369(5) . ?
N33 C33 1.312(4) . ?
N33 H33B 0.8600 . ?
N33 H33A 0.8600 . ?
N34 C33 1.329(5) . ?
N34 C35 1.341(5) . ?
N35 C35 1.329(5) . ?
N35 H35B 0.8600 . ?
N35 H5B 0.8600 . ?
N36 C31 1.339(5) . ?
N36 C35 1.349(5) . ?
N41 C41 1.328(5) . ?
N41 H41B 0.8600 . ?
N41 H41A 0.8600 . ?
N42 C41 1.317(5) . ?
N42 C43 1.358(4) . ?
N43 C43 1.323(4) . ?
N43 H43B 0.8600 . ?
N43 H43A 0.8600 . ?
N44 C45 1.322(5) . ?
N44 C43 1.352(5) . ?
N45 C45 1.325(5) . ?
N45 H45A 0.8600 . ?
N45 H45B 0.8600 . ?
N46 C45 1.358(4) . ?
N46 C41 1.373(5) . ?
O51 C51 0.983(10) . ?
N24 C51 1.331(11) . ?
N24 C52 1.408(12) . ?
N24 C53 1.468(10) . ?
C52 H52B 0.9600 . ?
C52 H52A 0.9600 . ?
C52 H21C 0.9600 . ?
C53 H53A 0.9600 . ?
C53 H53B 0.9600 . ?
C53 H20C 0.9600 . ?
O61 C61 1.65(2) . ?
N83 C61 1.135(15) . ?
N83 C63 1.21(2) . ?
N83 C62 1.353(8) . ?
C61 C63 1.93(4) . ?

loop_
_cod_related_entry_id
_cod_related_entry_database
_cod_related_entry_code
1 ChemSpider 30653792
